data_1517268
loop_
_publ_author_name
'Yang, Yong-Xun'
'Shan, Lei'
'Liu, Qing-Xin'
'Shen, Yun-Heng'
'Zhang, Jian-Ping'
'Ye, Ji'
'Xu, Xi-Ke'
'Li, Hui-Liang'
'Zhang, Wei-Dong'

_publ_section_title
;
 Carpedilactones A-D, Four New Isomeric Sesquiterpene Lactone Dimers with
 Potent Cytotoxicity from Carpesium faberi.
;
_journal_issue 16
_journal_name_full 'Organic letters'
_journal_page_first 4216
_journal_page_last 4219
_journal_paper_doi 10.1021/ol501923k
_journal_volume 16
_journal_year 2014
_chemical_absolute_configuration ad
_chemical_formula_sum 'C30 H40 O7'
_chemical_formula_weight 512.62
_chemical_name_systematic
; 
 ? 
;
_space_group_crystal_system monoclinic
_space_group_IT_number 4
_space_group_name_Hall 'P 2yb'
_space_group_name_H-M_alt 'P 1 21 1'
_symmetry_space_group_name_Hall 'P 2yb'
_symmetry_space_group_name_H-M 'P 1 21 1'
_atom_sites_solution_hydrogens mixed
_audit_creation_method SHELXL-2013
_cell_angle_alpha 90
_cell_angle_beta 110.80
_cell_angle_gamma 90
_cell_formula_units_Z 2
_cell_length_a 11.98660(10)
_cell_length_b 7.76830(10)
_cell_length_c 14.6557(2)
_cell_measurement_reflns_used 7990
_cell_measurement_temperature 140(2)
_cell_measurement_theta_max 69.07
_cell_measurement_theta_min 3.94
_cell_volume 1275.73(3)
_computing_cell_refinement 'Bruker SAINT'
_computing_data_collection 'Bruker APEX2'
_computing_data_reduction 'Bruker SAINT'
_computing_molecular_graphics 'Bruker SHELXTL'
_computing_publication_material 'Bruker SHELXTL'
_computing_structure_refinement 'SHELXL-2013 (Sheldrick, 2013)'
_computing_structure_solution 'SHELXS-97 (Sheldrick, 2008)'
_diffrn_ambient_temperature 140(2)
_diffrn_measured_fraction_theta_full 0.992
_diffrn_measured_fraction_theta_max 0.981
_diffrn_measurement_device_type 'Bruker APEX-II CCD'
_diffrn_measurement_method '\f and \w scans'
_diffrn_radiation_type CuK\a
_diffrn_radiation_wavelength 1.54178
_diffrn_reflns_av_R_equivalents 0.0220
_diffrn_reflns_av_unetI/netI 0.0249
_diffrn_reflns_Laue_measured_fraction_full 0.992
_diffrn_reflns_Laue_measured_fraction_max 0.981
_diffrn_reflns_limit_h_max 13
_diffrn_reflns_limit_h_min -14
_diffrn_reflns_limit_k_max 9
_diffrn_reflns_limit_k_min -9
_diffrn_reflns_limit_l_max 17
_diffrn_reflns_limit_l_min -17
_diffrn_reflns_number 10549
_diffrn_reflns_point_group_measured_fraction_full 0.842
_diffrn_reflns_point_group_measured_fraction_max 0.825
_diffrn_reflns_theta_full 67.679
_diffrn_reflns_theta_max 69.610
_diffrn_reflns_theta_min 3.945
_exptl_absorpt_coefficient_mu 0.761
_exptl_absorpt_correction_T_max 0.7533
_exptl_absorpt_correction_T_min 0.6645
_exptl_absorpt_correction_type multi-scan
_exptl_absorpt_process_details sadabs
_exptl_crystal_colour colourless
_exptl_crystal_density_diffrn 1.334
_exptl_crystal_description block
_exptl_crystal_F_000 552
_exptl_crystal_size_max 0.230
_exptl_crystal_size_mid 0.120
_exptl_crystal_size_min 0.080
_refine_diff_density_max 0.154
_refine_diff_density_min -0.205
_refine_diff_density_rms 0.044
_refine_ls_abs_structure_details
; 
 Flack x determined using 1394 quotients [(I+)-(I-)]/[(I+)+(I-)] 
 (Parsons and Flack (2004), Acta Cryst. A60, s61). 
;
_refine_ls_abs_structure_Flack 0.00(6)
_refine_ls_extinction_method none
_refine_ls_goodness_of_fit_ref 1.060
_refine_ls_hydrogen_treatment mixed
_refine_ls_matrix_type full
_refine_ls_number_parameters 347
_refine_ls_number_reflns 3972
_refine_ls_number_restraints 1
_refine_ls_restrained_S_all 1.060
_refine_ls_R_factor_all 0.0308
_refine_ls_R_factor_gt 0.0305
_refine_ls_shift/su_max 0.005
_refine_ls_shift/su_mean 0.000
_refine_ls_structure_factor_coef Fsqd
_refine_ls_weighting_details 'w=1/[\s^2^(Fo^2^)+(0.0608P)^2^+0.1038P] where P=(Fo^2^+2Fc^2^)/3'
_refine_ls_weighting_scheme calc
_refine_ls_wR_factor_gt 0.0822
_refine_ls_wR_factor_ref 0.0825
_reflns_Friedel_coverage 0.559
_reflns_Friedel_fraction_full 0.664
_reflns_Friedel_fraction_max 0.643
_reflns_number_gt 3927
_reflns_number_total 3972
_reflns_threshold_expression 'I > 2\s(I)'
_cod_data_source_file ol501923k_si_003.cif
_cod_data_source_block cu_dm14053_0m
_cod_depositor_comments 'Adding full bibliography for 1517265--1517268.cif.'
_cod_original_cell_volume 1275.74(3)
_cod_database_code 1517268
_shelx_space_group_comment
; 
The symmetry employed for this shelxl refinement is uniquely defined 
by the following loop, which should always be used as a source of 
symmetry information in preference to the above space-group names. 
They are only intended as comments. 
;
_shelx_estimated_absorpt_t_min 0.845
_shelx_estimated_absorpt_t_max 0.942
_shelxl_version_number 2013-4

loop_
_space_group_symop_operation_xyz
'x, y, z'
'-x, y+1/2, -z'

loop_
_atom_site_label
_atom_site_type_symbol
_atom_site_fract_x
_atom_site_fract_y
_atom_site_fract_z
_atom_site_U_iso_or_equiv
_atom_site_adp_type
_atom_site_occupancy
_atom_site_site_symmetry_order
_atom_site_calc_flag
_atom_site_refinement_flags_posn
_atom_site_refinement_flags_adp
O1 O 0.05363(14) 0.4526(2) 0.33366(11) 0.0294(3) Uani 1 1 d . .
H1 H 0.0642 0.5345 0.3733 0.044 Uiso 1 1 calc R U
O2 O -0.00508(14) 0.7864(2) 0.39031(10) 0.0320(3) Uani 1 1 d . .
H2 H 0.0154 0.8844 0.4148 0.048 Uiso 1 1 calc R U
O3 O 0.27395(13) 0.7475(2) -0.04935(9) 0.0322(4) Uani 1 1 d . .
O4 O 0.21791(12) 0.5750(2) 0.04793(9) 0.0253(3) Uani 1 1 d . .
O5 O 0.63946(13) 0.7484(3) 0.68034(10) 0.0376(4) Uani 1 1 d . .
O6 O 0.60459(12) 0.9368(2) 0.55761(10) 0.0310(3) Uani 1 1 d . .
O1S O 0.96658(15) 0.6275(2) 0.55312(12) 0.0341(4) Uani 1 1 d . .
C1 C 0.04408(15) 0.5941(2) 0.17844(12) 0.0195(4) Uani 1 1 d . .
C2 C -0.02482(17) 0.5073(3) 0.23812(14) 0.0240(4) Uani 1 1 d . .
H2A H -0.0648 0.4023 0.2016 0.029 Uiso 1 1 calc R U
C3 C -0.12202(18) 0.6249(3) 0.24776(16) 0.0286(4) Uani 1 1 d . .
H3A H -0.1576 0.5701 0.2920 0.034 Uiso 1 1 calc R U
H3B H -0.1858 0.6373 0.1830 0.034 Uiso 1 1 calc R U
C4 C -0.07633(17) 0.8039(3) 0.28708(14) 0.0254(4) Uani 1 1 d . .
H4 H -0.1458 0.8813 0.2793 0.030 Uiso 1 1 calc R U
C5 C -0.00057(16) 0.8808(3) 0.23406(13) 0.0209(4) Uani 1 1 d . .
C6 C 0.09861(15) 0.7649(2) 0.22956(11) 0.0169(3) Uani 1 1 d . .
H6 H 0.1485 0.7354 0.2984 0.020 Uiso 1 1 calc R U
C7 C 0.18176(15) 0.8476(2) 0.18366(12) 0.0175(3) Uani 1 1 d . .
H7A H 0.2104 0.9596 0.2157 0.021 Uiso 1 1 calc R U
H7B H 0.1371 0.8696 0.1136 0.021 Uiso 1 1 calc R U
C8 C 0.28936(15) 0.7310(3) 0.19434(11) 0.0180(4) Uani 1 1 d . .
H8 H 0.3437 0.7240 0.2641 0.022 Uiso 1 1 calc R U
C9 C 0.24735(16) 0.5520(3) 0.15394(12) 0.0213(4) Uani 1 1 d . .
H9 H 0.3170 0.4719 0.1784 0.026 Uiso 1 1 calc R U
C10 C 0.14473(17) 0.4734(2) 0.17714(14) 0.0229(4) Uani 1 1 d . .
H10A H 0.1781 0.4175 0.2419 0.028 Uiso 1 1 calc R U
H10B H 0.1090 0.3816 0.1287 0.028 Uiso 1 1 calc R U
C11 C 0.35856(15) 0.7909(3) 0.12882(12) 0.0190(4) Uani 1 1 d . .
C12 C 0.28129(16) 0.7074(3) 0.03194(13) 0.0233(4) Uani 1 1 d . .
C13 C 0.37574(16) 0.9871(3) 0.11891(13) 0.0222(4) Uani 1 1 d . .
H13A H 0.3507 1.0529 0.1662 0.027 Uiso 1 1 calc R U
H13B H 0.3294 1.0276 0.0521 0.027 Uiso 1 1 calc R U
C14 C -0.04288(18) 0.6242(3) 0.07335(13) 0.0269(4) Uani 1 1 d . .
H14A H 0.0022 0.6582 0.0320 0.040 Uiso 1 1 calc R U
H14B H -0.0992 0.7158 0.0732 0.040 Uiso 1 1 calc R U
H14C H -0.0869 0.5179 0.0480 0.040 Uiso 1 1 calc R U
C15 C -0.02755(18) 1.0337(3) 0.19184(14) 0.0281(4) Uani 1 1 d . .
H15A H 0.0171 1.0786 0.1551 0.034 Uiso 1 1 calc R U
H15B H -0.0915 1.0985 0.1983 0.034 Uiso 1 1 calc R U
C1' C 0.57339(16) 0.9654(3) 0.25039(13) 0.0214(4) Uani 1 1 d . .
C2' C 0.51232(16) 1.0062(3) 0.14155(13) 0.0240(4) Uani 1 1 d . .
H2' H 0.5377 1.1158 0.1190 0.029 Uiso 1 1 calc R U
C3' C 0.53789(17) 0.8420(3) 0.09512(13) 0.0258(4) Uani 1 1 d . .
H3'1 H 0.6237 0.8268 0.1062 0.031 Uiso 1 1 calc R U
H3'2 H 0.4900 0.8334 0.0246 0.031 Uiso 1 1 calc R U
C4' C 0.49379(16) 0.7206(3) 0.15780(12) 0.0198(4) Uani 1 1 d . .
C5' C 0.56203(15) 0.7948(2) 0.25959(12) 0.0181(4) Uani 1 1 d . .
C6' C 0.59696(16) 0.6783(2) 0.34725(12) 0.0190(4) Uani 1 1 d . .
H6'1 H 0.6495 0.5861 0.3388 0.023 Uiso 1 1 calc R U
H6'2 H 0.5243 0.6232 0.3511 0.023 Uiso 1 1 calc R U
C7' C 0.66143(15) 0.7729(3) 0.44275(12) 0.0192(4) Uani 1 1 d . .
H7' H 0.7422 0.8088 0.4443 0.023 Uiso 1 1 calc R U
C8' C 0.59308(16) 0.9316(3) 0.45440(13) 0.0227(4) Uani 1 1 d . .
H8' H 0.5070 0.9192 0.4126 0.027 Uiso 1 1 calc R U
C9' C 0.64125(18) 1.0960(3) 0.42867(14) 0.0270(4) Uani 1 1 d . .
H9'1 H 0.7286 1.0995 0.4639 0.032 Uiso 1 1 calc R U
H9'2 H 0.6058 1.1944 0.4517 0.032 Uiso 1 1 calc R U
C10' C 0.61585(16) 1.1184(3) 0.31788(14) 0.0231(4) Uani 1 1 d . .
H10' H 0.5499 1.2048 0.2949 0.028 Uiso 1 1 calc R U
C11' C 0.67518(15) 0.6694(3) 0.53282(12) 0.0226(4) Uani 1 1 d . .
C12' C 0.63949(16) 0.7812(3) 0.59987(13) 0.0270(4) Uani 1 1 d . .
C13' C 0.71411(18) 0.5114(3) 0.55597(13) 0.0304(4) Uani 1 1 d . .
H13C H 0.7202 0.4650 0.6175 0.036 Uiso 1 1 calc R U
H13D H 0.7362 0.4436 0.5111 0.036 Uiso 1 1 calc R U
C14' C 0.72378(18) 1.2045(3) 0.30328(17) 0.0311(5) Uani 1 1 d . .
H14D H 0.7938 1.1298 0.3295 0.047 Uiso 1 1 calc R U
H14E H 0.7399 1.3153 0.3375 0.047 Uiso 1 1 calc R U
H14F H 0.7064 1.2234 0.2335 0.047 Uiso 1 1 calc R U
C15' C 0.51090(17) 0.5301(3) 0.14409(13) 0.0245(4) Uani 1 1 d . .
H15C H 0.5926 0.5096 0.1465 0.037 Uiso 1 1 calc R U
H15D H 0.4542 0.4927 0.0807 0.037 Uiso 1 1 calc R U
H15E H 0.4969 0.4647 0.1962 0.037 Uiso 1 1 calc R U
H1S H 0.968(2) 0.675(4) 0.502(2) 0.039(7) Uiso 1 1 d . .
H2S H 0.965(3) 0.708(5) 0.595(3) 0.052(9) Uiso 1 1 d . .

loop_
_atom_site_aniso_label
_atom_site_aniso_U_11
_atom_site_aniso_U_22
_atom_site_aniso_U_33
_atom_site_aniso_U_23
_atom_site_aniso_U_13
_atom_site_aniso_U_12
O1 0.0394(8) 0.0221(7) 0.0309(7) 0.0046(6) 0.0178(6) 0.0017(7)
O2 0.0508(9) 0.0244(8) 0.0288(7) -0.0020(6) 0.0240(6) -0.0041(7)
O3 0.0338(7) 0.0453(10) 0.0157(6) 0.0013(6) 0.0063(5) -0.0018(7)
O4 0.0292(7) 0.0273(7) 0.0209(6) -0.0063(5) 0.0106(5) -0.0040(6)
O5 0.0347(7) 0.0597(12) 0.0194(6) -0.0035(7) 0.0108(5) -0.0147(8)
O6 0.0322(7) 0.0392(9) 0.0222(6) -0.0074(6) 0.0105(5) 0.0007(7)
O1S 0.0475(9) 0.0281(9) 0.0323(8) 0.0075(7) 0.0209(7) 0.0038(7)
C1 0.0205(8) 0.0172(9) 0.0207(8) -0.0031(7) 0.0073(7) -0.0015(7)
C2 0.0252(9) 0.0184(9) 0.0296(9) -0.0022(7) 0.0111(7) -0.0040(8)
C3 0.0268(9) 0.0231(10) 0.0412(11) -0.0005(9) 0.0186(8) -0.0036(9)
C4 0.0287(9) 0.0205(10) 0.0328(9) 0.0000(8) 0.0183(8) 0.0022(8)
C5 0.0230(8) 0.0188(9) 0.0214(8) -0.0020(7) 0.0085(7) -0.0027(8)
C6 0.0199(7) 0.0143(9) 0.0161(7) 0.0006(6) 0.0058(6) -0.0013(7)
C7 0.0210(8) 0.0154(8) 0.0162(7) 0.0005(6) 0.0069(6) -0.0016(7)
C8 0.0190(7) 0.0191(9) 0.0156(7) 0.0018(6) 0.0058(6) -0.0006(7)
C9 0.0248(8) 0.0197(9) 0.0208(8) 0.0003(7) 0.0098(7) 0.0032(8)
C10 0.0267(9) 0.0152(9) 0.0291(9) -0.0020(7) 0.0126(7) -0.0017(8)
C11 0.0197(8) 0.0221(9) 0.0153(7) 0.0020(7) 0.0063(6) 0.0015(8)
C12 0.0219(8) 0.0290(10) 0.0196(8) -0.0013(8) 0.0081(7) 0.0025(8)
C13 0.0226(8) 0.0235(10) 0.0208(8) 0.0058(7) 0.0080(7) 0.0016(8)
C14 0.0250(9) 0.0296(11) 0.0218(9) -0.0062(8) 0.0029(7) -0.0026(8)
C15 0.0330(10) 0.0203(10) 0.0359(10) 0.0037(8) 0.0184(8) 0.0049(8)
C1' 0.0183(8) 0.0232(10) 0.0227(8) 0.0052(7) 0.0073(7) 0.0017(7)
C2' 0.0232(9) 0.0255(10) 0.0230(8) 0.0086(7) 0.0079(7) -0.0016(8)
C3' 0.0244(8) 0.0344(11) 0.0216(8) 0.0072(8) 0.0117(7) 0.0009(8)
C4' 0.0214(8) 0.0217(9) 0.0181(7) 0.0019(7) 0.0092(6) 0.0021(7)
C5' 0.0175(7) 0.0190(9) 0.0191(8) 0.0005(7) 0.0079(6) 0.0002(7)
C6' 0.0221(8) 0.0170(9) 0.0172(8) 0.0006(7) 0.0060(6) 0.0009(7)
C7' 0.0180(7) 0.0208(9) 0.0187(7) 0.0011(7) 0.0064(6) -0.0001(7)
C8' 0.0222(8) 0.0249(10) 0.0194(8) -0.0035(7) 0.0054(6) 0.0001(8)
C9' 0.0268(9) 0.0211(10) 0.0289(10) -0.0049(8) 0.0049(7) -0.0004(8)
C10' 0.0201(8) 0.0162(9) 0.0325(10) 0.0024(8) 0.0087(7) 0.0012(7)
C11' 0.0183(8) 0.0289(10) 0.0172(8) 0.0010(7) 0.0023(6) -0.0063(8)
C12' 0.0210(8) 0.0384(12) 0.0197(8) -0.0031(8) 0.0049(6) -0.0084(9)
C13' 0.0319(10) 0.0313(11) 0.0224(8) 0.0063(8) 0.0027(7) -0.0051(9)
C14' 0.0271(9) 0.0215(10) 0.0479(12) -0.0044(9) 0.0172(9) -0.0035(9)
C15' 0.0259(9) 0.0263(11) 0.0227(8) -0.0051(7) 0.0103(7) 0.0023(8)

loop_
_atom_type_symbol
_atom_type_description
_atom_type_scat_dispersion_real
_atom_type_scat_dispersion_imag
_atom_type_scat_source
C C 0.0181 0.0091 'International Tables Vol C Tables 4.2.6.8 and 6.1.1.4'
H H 0.0000 0.0000 'International Tables Vol C Tables 4.2.6.8 and 6.1.1.4'
O O 0.0492 0.0322 'International Tables Vol C Tables 4.2.6.8 and 6.1.1.4'

loop_
_geom_angle_atom_site_label_1
_geom_angle_atom_site_label_2
_geom_angle_atom_site_label_3
_geom_angle
C2 O1 H1 109.5
C4 O2 H2 109.5
C12 O4 C9 109.65(14)
C12' O6 C8' 110.28(15)
H1S O1S H2S 109(3)
C10 C1 C14 109.65(15)
C10 C1 C6 109.32(14)
C14 C1 C6 111.91(15)
C10 C1 C2 108.63(15)
C14 C1 C2 108.81(15)
C6 C1 C2 108.46(14)
O1 C2 C3 109.98(16)
O1 C2 C1 112.32(15)
C3 C2 C1 111.61(17)
O1 C2 H2A 107.6
C3 C2 H2A 107.6
C1 C2 H2A 107.6
C2 C3 C4 113.32(16)
C2 C3 H3A 108.9
C4 C3 H3A 108.9
C2 C3 H3B 108.9
C4 C3 H3B 108.9
H3A C3 H3B 107.7
O2 C4 C5 109.46(15)
O2 C4 C3 107.82(17)
C5 C4 C3 111.44(15)
O2 C4 H4 109.4
C5 C4 H4 109.4
C3 C4 H4 109.4
C15 C5 C6 125.39(18)
C15 C5 C4 120.17(18)
C6 C5 C4 114.33(16)
C5 C6 C7 114.47(15)
C5 C6 C1 109.15(14)
C7 C6 C1 112.12(14)
C5 C6 H6 106.9
C7 C6 H6 106.9
C1 C6 H6 106.9
C6 C7 C8 111.19(14)
C6 C7 H7A 109.4
C8 C7 H7A 109.4
C6 C7 H7B 109.4
C8 C7 H7B 109.4
H7A C7 H7B 108.0
C9 C8 C7 110.39(14)
C9 C8 C11 102.10(13)
C7 C8 C11 111.98(14)
C9 C8 H8 110.7
C7 C8 H8 110.7
C11 C8 H8 110.7
O4 C9 C10 112.01(14)
O4 C9 C8 102.77(14)
C10 C9 C8 117.55(15)
O4 C9 H9 108.0
C10 C9 H9 108.0
C8 C9 H9 108.0
C9 C10 C1 117.45(16)
C9 C10 H10A 107.9
C1 C10 H10A 107.9
C9 C10 H10B 107.9
C1 C10 H10B 107.9
H10A C10 H10B 107.2
C12 C11 C8 99.58(14)
C12 C11 C13 112.62(15)
C8 C11 C13 118.19(15)
C12 C11 C4' 108.59(14)
C8 C11 C4' 116.32(14)
C13 C11 C4' 101.67(14)
O3 C12 O4 121.45(18)
O3 C12 C11 127.84(19)
O4 C12 C11 110.71(14)
C11 C13 C2' 103.77(15)
C11 C13 H13A 111.0
C2' C13 H13A 111.0
C11 C13 H13B 111.0
C2' C13 H13B 111.0
H13A C13 H13B 109.0
C1 C14 H14A 109.5
C1 C14 H14B 109.5
H14A C14 H14B 109.5
C1 C14 H14C 109.5
H14A C14 H14C 109.5
H14B C14 H14C 109.5
C5 C15 H15A 120.0
C5 C15 H15B 120.0
H15A C15 H15B 120.0
C5' C1' C10' 136.97(18)
C5' C1' C2' 106.25(17)
C10' C1' C2' 116.32(17)
C3' C2' C1' 101.18(16)
C3' C2' C13 100.82(16)
C1' C2' C13 106.22(14)
C3' C2' H2' 115.5
C1' C2' H2' 115.5
C13 C2' H2' 115.5
C2' C3' C4' 94.60(14)
C2' C3' H3'1 112.8
C4' C3' H3'1 112.8
C2' C3' H3'2 112.8
C4' C3' H3'2 112.8
H3'1 C3' H3'2 110.3
C15' C4' C3' 115.37(16)
C15' C4' C5' 116.36(15)
C3' C4' C5' 99.96(15)
C15' C4' C11 117.69(16)
C3' C4' C11 99.28(14)
C5' C4' C11 105.46(14)
C1' C5' C6' 132.17(18)
C1' C5' C4' 108.09(16)
C6' C5' C4' 119.65(16)
C5' C6' C7' 113.01(16)
C5' C6' H6'1 109.0
C7' C6' H6'1 109.0
C5' C6' H6'2 109.0
C7' C6' H6'2 109.0
H6'1 C6' H6'2 107.8
C11' C7' C8' 103.29(14)
C11' C7' C6' 114.21(16)
C8' C7' C6' 112.03(14)
C11' C7' H7' 109.0
C8' C7' H7' 109.0
C6' C7' H7' 109.0
O6 C8' C9' 109.30(16)
O6 C8' C7' 106.26(15)
C9' C8' C7' 112.94(15)
O6 C8' H8' 109.4
C9' C8' H8' 109.4
C7' C8' H8' 109.4
C8' C9' C10' 114.03(16)
C8' C9' H9'1 108.7
C10' C9' H9'1 108.7
C8' C9' H9'2 108.7
C10' C9' H9'2 108.7
H9'1 C9' H9'2 107.6
C1' C10' C14' 110.80(16)
C1' C10' C9' 119.43(17)
C14' C10' C9' 109.40(16)
C1' C10' H10' 105.4
C14' C10' H10' 105.4
C9' C10' H10' 105.4
C13' C11' C12' 122.35(18)
C13' C11' C7' 130.09(18)
C12' C11' C7' 107.53(17)
O5 C12' O6 121.8(2)
O5 C12' C11' 128.6(2)
O6 C12' C11' 109.52(15)
C11' C13' H13C 120.0
C11' C13' H13D 120.0
H13C C13' H13D 120.0
C10' C14' H14D 109.5
C10' C14' H14E 109.5
H14D C14' H14E 109.5
C10' C14' H14F 109.5
H14D C14' H14F 109.5
H14E C14' H14F 109.5
C4' C15' H15C 109.5
C4' C15' H15D 109.5
H15C C15' H15D 109.5
C4' C15' H15E 109.5
H15C C15' H15E 109.5
H15D C15' H15E 109.5

loop_
_geom_bond_atom_site_label_1
_geom_bond_atom_site_label_2
_geom_bond_distance
O1 C2 1.446(2)
O1 H1 0.8400
O2 C4 1.456(2)
O2 H2 0.8400
O3 C12 1.204(2)
O4 C12 1.348(3)
O4 C9 1.4768(19)
O5 C12' 1.207(2)
O6 C12' 1.355(3)
O6 C8' 1.470(2)
O1S H1S 0.84(3)
O1S H2S 0.88(4)
C1 C10 1.534(3)
C1 C14 1.541(2)
C1 C6 1.549(2)
C1 C2 1.554(2)
C2 C3 1.526(3)
C2 H2A 1.0000
C3 C4 1.530(3)
C3 H3A 0.9900
C3 H3B 0.9900
C4 C5 1.512(2)
C4 H4 1.0000
C5 C15 1.325(3)
C5 C6 1.512(3)
C6 C7 1.528(2)
C6 H6 1.0000
C7 C8 1.538(2)
C7 H7A 0.9900
C7 H7B 0.9900
C8 C9 1.525(3)
C8 C11 1.547(2)
C8 H8 1.0000
C9 C10 1.516(3)
C9 H9 1.0000
C10 H10A 0.9900
C10 H10B 0.9900
C11 C12 1.537(2)
C11 C13 1.551(3)
C11 C4' 1.618(2)
C13 C2' 1.558(2)
C13 H13A 0.9900
C13 H13B 0.9900
C14 H14A 0.9800
C14 H14B 0.9800
C14 H14C 0.9800
C15 H15A 0.9500
C15 H15B 0.9500
C1' C5' 1.344(3)
C1' C10' 1.514(3)
C1' C2' 1.533(2)
C2' C3' 1.527(3)
C2' H2' 1.0000
C3' C4' 1.535(3)
C3' H3'1 0.9900
C3' H3'2 0.9900
C4' C15' 1.517(3)
C4' C5' 1.536(2)
C5' C6' 1.504(2)
C6' C7' 1.526(2)
C6' H6'1 0.9900
C6' H6'2 0.9900
C7' C11' 1.504(2)
C7' C8' 1.523(3)
C7' H7' 1.0000
C8' C9' 1.504(3)
C8' H8' 1.0000
C9' C10' 1.552(3)
C9' H9'1 0.9900
C9' H9'2 0.9900
C10' C14' 1.538(3)
C10' H10' 1.0000
C11' C13' 1.314(3)
C11' C12' 1.483(3)
C13' H13C 0.9500
C13' H13D 0.9500
C14' H14D 0.9800
C14' H14E 0.9800
C14' H14F 0.9800
C15' H15C 0.9800
C15' H15D 0.9800
C15' H15E 0.9800

loop_
_geom_hbond_atom_site_label_D
_geom_hbond_atom_site_label_H
_geom_hbond_atom_site_label_A
_geom_hbond_distance_DH
_geom_hbond_distance_HA
_geom_hbond_distance_DA
_geom_hbond_angle_DHA
_geom_hbond_site_symmetry_A
O1 H1 O2 0.84 2.17 2.885(2) 142.3 .
O2 H2 O1S 0.84 1.94 2.766(2) 167.5 2_656
C9 H9 O5 1.00 2.61 3.311(2) 127.2 2_646
C10 H10A O1 0.99 2.35 2.874(2) 112.0 .
C10 H10A O5 0.99 2.46 3.205(2) 132.0 2_646
O1S H1S O2 0.84(3) 1.98(3) 2.812(2) 173(3) 1_655
O1S H2S O1 0.88(4) 2.22(4) 3.078(2) 165(3) 2_656

loop_
_geom_torsion_atom_site_label_1
_geom_torsion_atom_site_label_2
_geom_torsion_atom_site_label_3
_geom_torsion_atom_site_label_4
_geom_torsion
C10 C1 C2 O1 52.6(2)
C14 C1 C2 O1 171.88(16)
C6 C1 C2 O1 -66.2(2)
C10 C1 C2 C3 176.60(15)
C14 C1 C2 C3 -64.1(2)
C6 C1 C2 C3 57.87(19)
O1 C2 C3 C4 72.8(2)
C1 C2 C3 C4 -52.6(2)
C2 C3 C4 O2 -72.3(2)
C2 C3 C4 C5 47.9(2)
O2 C4 C5 C15 -116.0(2)
C3 C4 C5 C15 124.83(19)
O2 C4 C5 C6 67.6(2)
C3 C4 C5 C6 -51.6(2)
C15 C5 C6 C7 8.7(2)
C4 C5 C6 C7 -175.10(14)
C15 C5 C6 C1 -117.9(2)
C4 C5 C6 C1 58.31(19)
C10 C1 C6 C5 -177.90(14)
C14 C1 C6 C5 60.42(18)
C2 C1 C6 C5 -59.61(18)
C10 C1 C6 C7 54.18(18)
C14 C1 C6 C7 -67.50(18)
C2 C1 C6 C7 172.46(14)
C5 C6 C7 C8 172.32(13)
C1 C6 C7 C8 -62.64(18)
C6 C7 C8 C9 53.83(17)
C6 C7 C8 C11 166.85(14)
C12 O4 C9 C10 152.23(16)
C12 O4 C9 C8 25.14(18)
C7 C8 C9 O4 81.59(15)
C11 C8 C9 O4 -37.63(16)
C7 C8 C9 C10 -41.9(2)
C11 C8 C9 C10 -161.10(15)
O4 C9 C10 C1 -81.00(19)
C8 C9 C10 C1 37.7(2)
C14 C1 C10 C9 81.4(2)
C6 C1 C10 C9 -41.7(2)
C2 C1 C10 C9 -159.85(15)
C9 C8 C11 C12 35.37(16)
C7 C8 C11 C12 -82.71(17)
C9 C8 C11 C13 157.58(15)
C7 C8 C11 C13 39.5(2)
C9 C8 C11 C4' -81.00(17)
C7 C8 C11 C4' 160.91(15)
C9 O4 C12 O3 178.22(18)
C9 O4 C12 C11 -1.7(2)
C8 C11 C12 O3 158.2(2)
C13 C11 C12 O3 32.1(3)
C4' C11 C12 O3 -79.7(2)
C8 C11 C12 O4 -21.84(19)
C13 C11 C12 O4 -147.95(16)
C4' C11 C12 O4 100.25(17)
C12 C11 C13 C2' -115.68(15)
C8 C11 C13 C2' 128.99(15)
C4' C11 C13 C2' 0.35(16)
C5' C1' C2' C3' -33.01(19)
C10' C1' C2' C3' 153.45(15)
C5' C1' C2' C13 71.9(2)
C10' C1' C2' C13 -101.67(19)
C11 C13 C2' C3' 36.29(16)
C11 C13 C2' C1' -68.85(18)
C1' C2' C3' C4' 50.19(16)
C13 C2' C3' C4' -58.94(15)
C2' C3' C4' C15' -175.08(15)
C2' C3' C4' C5' -49.48(15)
C2' C3' C4' C11 58.16(15)
C12 C11 C4' C15' -42.7(2)
C8 C11 C4' C15' 68.5(2)
C13 C11 C4' C15' -161.63(15)
C12 C11 C4' C3' 82.48(18)
C8 C11 C4' C3' -166.28(16)
C13 C11 C4' C3' -36.46(16)
C12 C11 C4' C5' -174.40(14)
C8 C11 C4' C5' -63.2(2)
C13 C11 C4' C5' 66.66(16)
C10' C1' C5' C6' -4.9(4)
C2' C1' C5' C6' -176.38(17)
C10' C1' C5' C4' 171.5(2)
C2' C1' C5' C4' -0.01(19)
C15' C4' C5' C1' 157.61(16)
C3' C4' C5' C1' 32.68(19)
C11 C4' C5' C1' -69.93(18)
C15' C4' C5' C6' -25.5(2)
C3' C4' C5' C6' -150.42(16)
C11 C4' C5' C6' 106.97(17)
C1' C5' C6' C7' -2.6(3)
C4' C5' C6' C7' -178.64(15)
C5' C6' C7' C11' 168.13(14)
C5' C6' C7' C8' 51.1(2)
C12' O6 C8' C9' -139.59(16)
C12' O6 C8' C7' -17.42(19)
C11' C7' C8' O6 16.87(18)
C6' C7' C8' O6 140.25(15)
C11' C7' C8' C9' 136.70(15)
C6' C7' C8' C9' -99.92(18)
O6 C8' C9' C10' -170.81(15)
C7' C8' C9' C10' 71.1(2)
C5' C1' C10' C14' 118.5(3)
C2' C1' C10' C14' -70.7(2)
C5' C1' C10' C9' -10.0(3)
C2' C1' C10' C9' 160.86(16)
C8' C9' C10' C1' -13.7(2)
C8' C9' C10' C14' -142.81(17)
C8' C7' C11' C13' 170.77(19)
C6' C7' C11' C13' 48.8(3)
C8' C7' C11' C12' -11.20(18)
C6' C7' C11' C12' -133.13(16)
C8' O6 C12' O5 -169.97(17)
C8' O6 C12' C11' 10.27(19)
C13' C11' C12' O5 -0.4(3)
C7' C11' C12' O5 -178.64(18)
C13' C11' C12' O6 179.30(17)
C7' C11' C12' O6 1.09(19)
